data_2200409
loop_
_publ_author_name
'Odoko, Mamiko'
'Isomoto, Noriko'
'Okabe, Nobuo'

_publ_section_title
;
 Di-\m-chloro-bis[(2-pyridinecarboxylato-<i>N,O</i>)(2-pyridinecarboxylic
 acid-<i>N,O</i>)cadmium(II)] ethanol solvate
;
_journal_issue 8
_journal_name_full 'Acta Crystallographica Section E'
_journal_page_first m371
_journal_page_last m372
_journal_paper_doi 10.1107/S1600536801011904
_journal_volume 57
_journal_year 2001
_chemical_formula_iupac '[Cd2 Cl2 (C6 H4 N O2)2 (C6 H5 N O2)2], C2 H6 O1'
_chemical_formula_moiety 'C24 H18 Cd2 Cl2 N4 O8, C2 H6 O'
_chemical_formula_sum 'C26 H24 Cd2 Cl2 N4 O9'
_chemical_formula_weight 840.29
_space_group_IT_number 57
_symmetry_cell_setting orthorhombic
_symmetry_space_group_name_Hall '-P 2c 2b'
_symmetry_space_group_name_H-M 'P b c m'
_cell_angle_alpha 90
_cell_angle_beta 90
_cell_angle_gamma 90
_cell_formula_units_Z 4
_cell_length_a 9.891(2)
_cell_length_b 15.4430(10)
_cell_length_c 20.664(2)
_cell_measurement_reflns_used 25
_cell_measurement_temperature 296.2
_cell_measurement_theta_max 14.9
_cell_measurement_theta_min 14.7
_cell_volume 3156.4(7)
_computing_cell_refinement 'MSC/AFC Diffractometer Control'
_computing_data_collection 'MSC/AFC Diffractometer Control (Molecular Structure Corporation, 1992)'
_computing_data_reduction 'TEXSAN (Molecular Structure Corporation, 1999)'
_computing_molecular_graphics 'ORTEP II (Johnson, 1976)'
_computing_publication_material TEXSAN
_computing_structure_refinement TEXSAN
_computing_structure_solution 'SIR97 (Altomare et al., 1999)'
_diffrn_measured_fraction_theta_full 1.00
_diffrn_measured_fraction_theta_max 1.00
_diffrn_measurement_device_type 'Rigaku AFC-5R'
_diffrn_measurement_method \w-2\q
_diffrn_radiation_type 'Mo K\a'
_diffrn_radiation_wavelength .7107
_diffrn_reflns_limit_h_max 12
_diffrn_reflns_limit_h_min 0
_diffrn_reflns_limit_k_max 20
_diffrn_reflns_limit_k_min 0
_diffrn_reflns_limit_l_max 26
_diffrn_reflns_limit_l_min 0
_diffrn_reflns_number 3725
_diffrn_reflns_theta_full 27.50
_diffrn_reflns_theta_max 27.50
_diffrn_standards_decay_% 1.45
_diffrn_standards_interval_count 150
_diffrn_standards_number 3
_exptl_absorpt_coefficient_mu 1.574
_exptl_absorpt_correction_T_max .790
_exptl_absorpt_correction_T_min .525
_exptl_absorpt_correction_type '\y scan'
_exptl_absorpt_process_details '(North et al., 1968)'
_exptl_crystal_colour colorless
_exptl_crystal_density_diffrn 1.768
_exptl_crystal_density_method 'not measured'
_exptl_crystal_description plate
_exptl_crystal_F_000 1616.0
_exptl_crystal_size_max .500
_exptl_crystal_size_mid .200
_exptl_crystal_size_min .150
_refine_diff_density_max .68
_refine_diff_density_min -1.09
_refine_ls_extinction_method none
_refine_ls_goodness_of_fit_ref 1.579
_refine_ls_hydrogen_treatment noref
_refine_ls_number_parameters 194
_refine_ls_number_reflns 3725
_refine_ls_R_factor_gt .0352
_refine_ls_shift/su_max .0015
_refine_ls_structure_factor_coef Fsqd
_refine_ls_weighting_details 'w = 1/[\s^2^(Fo^2^) + {0.03[Max(Fo^2^,0) + 2Fc^2^]/3}^2^]'
_refine_ls_weighting_scheme calc
_refine_ls_wR_factor_ref .1059
_reflns_number_gt 2525
_reflns_number_total 3725
_reflns_threshold_expression F^2^>2\s(F^2^)
_cod_data_source_file cf6068.cif
_cod_data_source_block I
_cod_original_cell_volume 3156.0(10)
_cod_database_code 2200409
_cod_database_fobs_code 2200409

loop_
_symmetry_equiv_pos_as_xyz
x,y,z
-x,-y,1/2+z
x,1/2-y,-z
-x,1/2+y,1/2-z
-x,-y,-z
x,y,1/2-z
-x,1/2+y,z
x,1/2-y,1/2+z

loop_
_atom_site_label
_atom_site_fract_x
_atom_site_fract_y
_atom_site_fract_z
_atom_site_U_iso_or_equiv
_atom_site_adp_type
_atom_site_calc_flag
_atom_site_refinement_flags
_atom_site_occupancy
_atom_site_disorder_assembly
_atom_site_disorder_group
_atom_site_type_symbol
Cd1 .20564(3) .12230(2) .65888(2) .03931(9) Uani d . 1.00 . . Cd
Cl1 .1025(2) .21642(10) .7500 .0468(4) Uani d S 1.00 . . Cl
Cl2 .3023(2) .02320(10) .7500 .0541(5) Uani d S 1.00 . . Cl
O1 .3435(3) .0558(2) .5833(2) .0526(10) Uani d . 1.00 . . O
O2 .5308(4) .0687(2) .5256(2) .0780(10) Uani d . 1.00 . . O
O3 .0739(3) .1890(2) .5797(2) .0487(9) Uani d . 1.00 . . O
O4 -.1066(3) .1742(2) .5169(2) .0580(10) Uani d . 1.00 . . O
O5 .719(2) .1230(10) .7500 .305(9) Uiso d S 1.00 . . O
N1 .3854(4) .2148(2) .6370(2) .0419(10) Uani d . 1.00 . . N
N8 .0398(4) .0267(2) .6260(2) .0412(10) Uani d . 1.00 . . N
C2 .4776(5) .1822(3) .5958(2) .0450(10) Uani d . 1.00 . . C
C3 .5942(5) .2270(4) .5794(3) .072(2) Uani d . 1.00 . . C
C4 .6138(6) .3091(4) .6059(3) .086(2) Uani d . 1.00 . . C
C5 .5199(7) .3419(4) .6466(3) .073(2) Uani d . 1.00 . . C
C6 .4066(5) .2935(3) .6618(2) .0540(10) Uani d . 1.00 . . C
C7 .4465(5) .0951(3) .5673(2) .0490(10) Uani d . 1.00 . . C
C9 -.0448(4) .0553(3) .5804(2) .0400(10) Uani d . 1.00 . . C
C10 -.1442(5) .0037(3) .5533(3) .057(2) Uani d . 1.00 . . C
C11 -.1547(6) -.0814(4) .5753(3) .065(2) Uani d . 1.00 . . C
C12 -.0686(7) -.1101(3) .6215(3) .068(2) Uani d . 1.00 . . C
C13 .0257(6) -.0549(3) .6468(2) .0550(10) Uani d . 1.00 . . C
C14 -.0221(5) .1473(3) .5584(2) .0420(10) Uani d . 1.00 . . C
C15 .643(2) -.0140(10) .7500 .174(7) Uiso d S 1.00 . . C
C16 .717(2) .043(2) .7220(10) .179(10) Uiso d P .50 . . C
H2 .5000 .0000 .5000 .0717 Uiso calc S 1.00 . . H
H3 .6586 .2026 .5504 .0866 Uiso calc . 1.00 . . H
H4 -.1341 .2500 .5000 .0717 Uiso calc S 1.00 . . H
H5 .6924 .3413 .5957 .1043 Uiso calc . 1.00 . . H
H6 .5321 .3974 .6652 .0874 Uiso calc . 1.00 . . H
H7 .3416 .3171 .6905 .0652 Uiso calc . 1.00 . . H
H10 -.2039 .0257 .5211 .0686 Uiso calc . 1.00 . . H
H11 -.2215 -.1191 .5578 .0783 Uiso calc . 1.00 . . H
H12 -.0747 -.1684 .6362 .0814 Uiso calc . 1.00 . . H
H13 .0825 -.0753 .6806 .0658 Uiso calc . 1.00 . . H

loop_
_atom_site_aniso_label
_atom_site_aniso_U_11
_atom_site_aniso_U_22
_atom_site_aniso_U_33
_atom_site_aniso_U_12
_atom_site_aniso_U_13
_atom_site_aniso_U_23
Cd1 .0415(2) .0344(2) .0420(2) -.00050(10) .00260(10) -.00350(10)
Cl1 .0572(10) .0411(8) .0420(8) .0181(8) .0000 .0000
Cl2 .0640(10) .0466(9) .0520(10) .0239(8) .0000 .0000
O1 .052(2) .048(2) .058(2) -.007(2) .015(2) -.020(2)
O2 .063(2) .078(3) .093(3) -.015(2) .036(2) -.043(2)
O3 .056(2) .034(2) .057(2) -.0060(10) -.010(2) .0060(10)
O4 .041(2) .064(2) .069(2) -.004(2) -.008(2) .027(2)
N1 .045(2) .039(2) .042(2) -.002(2) .002(2) -.006(2)
N8 .049(2) .030(2) .044(2) -.004(2) .002(2) .002(2)
C2 .042(2) .045(2) .048(3) -.003(2) .005(2) -.007(2)
C3 .051(3) .081(4) .083(4) -.018(3) .015(3) -.021(4)
C4 .069(4) .079(4) .110(5) -.038(3) .018(4) -.022(4)
C5 .087(4) .056(3) .075(4) -.025(3) .007(3) -.014(3)
C6 .062(3) .043(2) .058(3) -.005(2) .003(3) -.012(2)
C7 .044(3) .051(3) .053(3) .001(2) .004(2) -.011(2)
C9 .044(2) .038(2) .039(2) -.005(2) .009(2) .001(2)
C10 .048(3) .060(3) .064(3) -.016(2) .003(3) .000(3)
C11 .072(4) .056(3) .068(3) -.032(3) .000(3) -.004(3)
C12 .089(4) .033(2) .081(4) -.018(3) .009(4) .002(3)
C13 .068(3) .035(2) .061(3) -.001(2) .000(3) .007(2)
C14 .041(2) .044(2) .040(2) .001(2) .009(2) .006(2)

loop_
_atom_type_symbol
_atom_type_description
_atom_type_scat_dispersion_real
_atom_type_scat_dispersion_imag
_atom_type_scat_source
C C .003 .002
;International Tables for Crystallography
(1992, Vol. C, Tables 4.2.6.8 and 6.1.1.1)
;
H H .000 .000
;International Tables for Crystallography
(1992, Vol. C, Table 6.1.1.2)
;
O O .011 .006
;International Tables for Crystallography
(1992, Vol. C, Tables 4.2.6.8 and 6.1.1.1)
;
N N .006 .003
;International Tables for Crystallography
(1992, Vol. C, Tables 4.2.6.8 and 6.1.1.1)
;
Cd Cd -.807 1.202
;International Tables for Crystallography
(1992, Vol. C, Tables 4.2.6.8 and 6.1.1.1)
;
Cl Cl .148 .159
;International Tables for Crystallography
(1992, Vol. C, Tables 4.2.6.8 and 6.1.1.1)
;

loop_
_geom_angle_atom_site_label_1
_geom_angle_atom_site_label_2
_geom_angle_atom_site_label_3
_geom_angle_site_symmetry_2
_geom_angle_site_symmetry_3
_geom_angle
_geom_angle_publ_flag
Cl1 Cd1 Cl2 1_555 1_555 87.07(4) yes
Cl1 Cd1 O1 1_555 1_555 166.57(9) yes
Cl1 Cd1 O3 1_555 1_555 92.41(8) yes
Cl1 Cd1 N1 1_555 1_555 95.63(9) yes
Cl1 Cd1 N8 1_555 1_555 107.04(10) yes
Cl2 Cd1 O1 1_555 1_555 90.61(9) yes
Cl2 Cd1 O3 1_555 1_555 166.10(9) yes
Cl2 Cd1 N1 1_555 1_555 102.80(10) yes
Cl2 Cd1 N8 1_555 1_555 95.61(10) yes
O1 Cd1 O3 1_555 1_555 93.00(10) yes
O1 Cd1 N1 1_555 1_555 72.00(10) yes
O1 Cd1 N8 1_555 1_555 86.30(10) yes
O3 Cd1 N1 1_555 1_555 91.10(10) yes
O3 Cd1 N8 1_555 1_555 71.20(10) yes
N1 Cd1 N8 1_555 1_555 151.50(10) yes
Cd1 Cl1 Cd1 1_555 6_556 93.35(5) yes
Cd1 Cl2 Cd1 1_555 6_556 92.43(5) yes
Cd1 O1 C7 1_555 1_555 116.8(3) no
C7 O2 H2 1_555 1_555 114.2 no
Cd1 O3 C14 1_555 1_555 116.8(3) no
C14 O4 H4 1_555 1_555 129.8 no
Cd1 N1 C2 1_555 1_555 114.3(3) no
Cd1 N1 C6 1_555 1_555 127.2(3) no
C2 N1 C6 1_555 1_555 118.5(4) no
Cd1 N8 C9 1_555 1_555 116.2(3) no
Cd1 N8 C13 1_555 1_555 125.5(3) no
C9 N8 C13 1_555 1_555 118.2(4) no
N1 C2 C3 1_555 1_555 122.1(4) no
N1 C2 C7 1_555 1_555 116.4(4) no
C3 C2 C7 1_555 1_555 121.4(4) no
C2 C3 C4 1_555 1_555 118.2(5) no
C2 C3 H3 1_555 1_555 120.9 no
C4 C3 H3 1_555 1_555 120.9 no
C3 C4 C5 1_555 1_555 119.3(5) no
C3 C4 H5 1_555 1_555 120.2 no
C5 C4 H5 1_555 1_555 120.5 no
C4 C5 C6 1_555 1_555 119.8(5) no
C4 C5 H6 1_555 1_555 120.2 no
C6 C5 H6 1_555 1_555 120.0 no
N1 C6 C5 1_555 1_555 122.1(5) no
N1 C6 H7 1_555 1_555 118.9 no
C5 C6 H7 1_555 1_555 119.0 no
O1 C7 O2 1_555 1_555 124.7(4) no
O1 C7 C2 1_555 1_555 120.4(4) no
O2 C7 C2 1_555 1_555 114.9(4) no
N8 C9 C10 1_555 1_555 122.7(4) no
N8 C9 C14 1_555 1_555 115.5(4) no
C10 C9 C14 1_555 1_555 121.7(4) no
C9 C10 C11 1_555 1_555 117.6(5) no
C9 C10 H10 1_555 1_555 121.2 no
C11 C10 H10 1_555 1_555 121.2 no
C10 C11 C12 1_555 1_555 119.5(5) no
C10 C11 H11 1_555 1_555 120.3 no
C12 C11 H11 1_555 1_555 120.2 no
C11 C12 C13 1_555 1_555 119.6(5) no
C11 C12 H12 1_555 1_555 119.7 no
C13 C12 H12 1_555 1_555 120.7 no
N8 C13 C12 1_555 1_555 122.4(5) no
N8 C13 H13 1_555 1_555 119.0 no
C12 C13 H13 1_555 1_555 118.6 no
O3 C14 O4 1_555 1_555 125.4(4) no
O3 C14 C9 1_555 1_555 120.1(4) no
O4 C14 C9 1_555 1_555 114.5(4) no
O5 C16 C15 1_555 1_555 116(2) no

loop_
_geom_bond_atom_site_label_1
_geom_bond_atom_site_label_2
_geom_bond_site_symmetry_1
_geom_bond_site_symmetry_2
_geom_bond_distance
_geom_bond_publ_flag
Cd1 Cl1 . . 2.5880(10) yes
Cd1 Cl2 . . 2.6080(10) yes
Cd1 O1 . . 2.313(3) yes
Cd1 O3 . . 2.332(3) yes
Cd1 N1 . . 2.326(4) yes
Cd1 N8 . . 2.309(4) yes
O1 C7 . . 1.231(5) no
O2 C7 . . 1.267(5) no
O2 H2 . . 1.224 no
O3 C14 . . 1.229(5) no
O4 C14 . . 1.267(5) no
O4 H4 . . 1.252 no
O5 C16 . . 1.36(2) no
O5 C16 . 6_556 1.36(2) no
N1 C2 . . 1.344(5) no
N1 C6 . . 1.335(5) no
N8 C9 . . 1.335(5) no
N8 C13 . . 1.340(5) no
C2 C3 . . 1.387(7) no
C2 C7 . . 1.500(6) no
C3 C4 . . 1.396(8) no
C3 H3 . . .951 no
C4 C5 . . 1.352(8) no
C4 H5 . . .946 no
C5 C6 . . 1.383(7) no
C5 H6 . . .947 no
C6 H7 . . .947 no
C9 C10 . . 1.385(6) no
C9 C14 . . 1.508(6) no
C10 C11 . . 1.395(7) no
C10 H10 . . .952 no
C11 C12 . . 1.355(8) no
C11 H11 . . .952 no
C12 C13 . . 1.367(7) no
C12 H12 . . .951 no
C13 H13 . . .950 no
C15 C16 . . 1.27(2) no
C15 C16 . 6_556 1.27(2) no

loop_
_geom_contact_atom_site_label_1
_geom_contact_atom_site_label_2
_geom_contact_distance
_geom_contact_site_symmetry_2
Cd1 Cl1 2.5880(10) .
Cd1 Cl2 2.6080(10) .
Cl1 O3 3.556(3) 6_556
Cl2 C15 3.42(2) .
Cl2 O1 3.504(3) 6_556
O1 O2 3.211(4) 5_656
O1 C10 3.563(6) 5_556
O2 C7 3.183(6) 5_656
O2 C4 3.409(9) 3_556
O2 C10 3.416(7) 1_655
O3 C12 3.221(6) 7_555
O3 O4 3.411(4) 3_556
O4 C14 3.274(5) 3_556
O4 C3 3.330(6) 1_455
O4 C12 3.488(7) 5_556
O4 C11 3.516(7) 5_556
C3 C3 3.360(10) 3_556
C5 C15 3.49(2) 4_656
C6 C15 3.53(2) 4_656
C9 C10 3.458(6) 5_556
C11 C14 3.424(7) 5_556

loop_
_geom_torsion_atom_site_label_1
_geom_torsion_atom_site_label_2
_geom_torsion_atom_site_label_3
_geom_torsion_atom_site_label_4
_geom_torsion_site_symmetry_1
_geom_torsion_site_symmetry_2
_geom_torsion_site_symmetry_3
_geom_torsion_site_symmetry_4
_geom_torsion
_geom_torsion_publ_flag
Cd1 Cl1 Cd1 Cl2 1_555 1_555 6_556 1_555 -2.14(6) no
Cd1 Cl1 Cd1 O1 1_555 1_555 6_556 6_556 78.2(4) no
Cd1 Cl1 Cd1 O3 1_555 1_555 6_556 6_556 -168.23(8) no
Cd1 Cl1 Cd1 N1 1_555 1_555 6_556 6_556 100.40(10) no
Cd1 Cl1 Cd1 N8 1_555 1_555 6_556 6_556 -97.12(10) no
Cd1 Cl2 Cd1 Cl1 1_555 1_555 6_556 1_555 2.12(6) no
Cd1 Cl2 Cd1 O1 1_555 1_555 6_556 6_556 -164.64(9) no
Cd1 Cl2 Cd1 O3 1_555 1_555 6_556 6_556 90.3(4) no
Cd1 Cl2 Cd1 N1 1_555 1_555 6_556 6_556 -92.99(10) no
Cd1 Cl2 Cd1 N8 1_555 1_555 6_556 6_556 108.97(10) no
Cd1 O1 C7 O2 1_555 1_555 1_555 1_555 -178.3(4) no
Cd1 O1 C7 C2 1_555 1_555 1_555 1_555 -.6(6) no
Cd1 O3 C14 O4 1_555 1_555 1_555 1_555 177.6(3) no
Cd1 O3 C14 C9 1_555 1_555 1_555 1_555 -3.9(5) no
Cd1 N1 C2 C3 1_555 1_555 1_555 1_555 -177.3(4) no
Cd1 N1 C2 C7 1_555 1_555 1_555 1_555 3.8(5) no
Cd1 N1 C6 C5 1_555 1_555 1_555 1_555 178.0(4) no
Cd1 N8 C9 C10 1_555 1_555 1_555 1_555 176.2(4) no
Cd1 N8 C9 C14 1_555 1_555 1_555 1_555 -1.7(5) no
Cd1 N8 C13 C12 1_555 1_555 1_555 1_555 -174.8(4) no
Cl1 Cd1 O1 C7 1_555 1_555 1_555 1_555 -21.4(7) no
Cl1 Cd1 O3 C14 1_555 1_555 1_555 1_555 -105.0(3) no
Cl1 Cd1 N1 C2 1_555 1_555 1_555 1_555 171.7(3) no
Cl1 Cd1 N1 C6 1_555 1_555 1_555 1_555 -6.6(4) no
Cl1 Cd1 N8 C9 1_555 1_555 1_555 1_555 86.7(3) no
Cl1 Cd1 N8 C13 1_555 1_555 1_555 1_555 -96.2(4) no
Cl1 Cd1 O1 C7 1_555 6_556 6_556 6_556 21.4(7) no
Cl1 Cd1 O3 C14 1_555 6_556 6_556 6_556 105.0(3) no
Cl1 Cd1 N1 C2 1_555 6_556 6_556 6_556 -171.7(3) no
Cl1 Cd1 N1 C6 1_555 6_556 6_556 6_556 6.6(4) no
Cl1 Cd1 N8 C9 1_555 6_556 6_556 6_556 -86.7(3) no
Cl1 Cd1 N8 C13 1_555 6_556 6_556 6_556 96.2(4) no
Cl2 Cd1 O1 C7 1_555 1_555 1_555 1_555 -101.3(4) no
Cl2 Cd1 O3 C14 1_555 1_555 1_555 1_555 -17.5(6) no
Cl2 Cd1 N1 C2 1_555 1_555 1_555 1_555 83.4(3) no
Cl2 Cd1 N1 C6 1_555 1_555 1_555 1_555 -94.9(4) no
Cl2 Cd1 N8 C9 1_555 1_555 1_555 1_555 175.3(3) no
Cl2 Cd1 N8 C13 1_555 1_555 1_555 1_555 -7.5(4) no
Cl2 Cd1 O1 C7 1_555 6_556 6_556 6_556 101.3(4) no
Cl2 Cd1 O3 C14 1_555 6_556 6_556 6_556 17.5(6) no
Cl2 Cd1 N1 C2 1_555 6_556 6_556 6_556 -83.4(3) no
Cl2 Cd1 N1 C6 1_555 6_556 6_556 6_556 94.9(4) no
Cl2 Cd1 N8 C9 1_555 6_556 6_556 6_556 -175.3(3) no
Cl2 Cd1 N8 C13 1_555 6_556 6_556 6_556 7.5(4) no
O1 Cd1 O3 C14 1_555 1_555 1_555 1_555 87.3(3) no
O1 Cd1 N1 C2 1_555 1_555 1_555 1_555 -3.0(3) no
O1 Cd1 N1 C6 1_555 1_555 1_555 1_555 178.7(4) no
O1 Cd1 N8 C9 1_555 1_555 1_555 1_555 -94.4(3) no
O1 Cd1 N8 C13 1_555 1_555 1_555 1_555 82.8(4) no
O1 C7 C2 N1 1_555 1_555 1_555 1_555 -2.3(7) no
O1 C7 C2 C3 1_555 1_555 1_555 1_555 178.8(5) no
O2 C7 C2 N1 1_555 1_555 1_555 1_555 175.7(4) no
O2 C7 C2 C3 1_555 1_555 1_555 1_555 -3.2(7) no
O3 Cd1 O1 C7 1_555 1_555 1_555 1_555 92.1(4) no
O3 Cd1 N1 C2 1_555 1_555 1_555 1_555 -95.8(3) no
O3 Cd1 N1 C6 1_555 1_555 1_555 1_555 85.9(4) no
O3 Cd1 N8 C9 1_555 1_555 1_555 1_555 .0(3) no
O3 Cd1 N8 C13 1_555 1_555 1_555 1_555 177.1(4) no
O3 C14 C9 N8 1_555 1_555 1_555 1_555 3.9(6) no
O3 C14 C9 C10 1_555 1_555 1_555 1_555 -174.1(4) no
O4 C14 C9 N8 1_555 1_555 1_555 1_555 -177.5(4) no
O4 C14 C9 C10 1_555 1_555 1_555 1_555 4.6(6) no
O5 C16 C15 C16 1_555 1_555 1_555 6_556 -39(2) no
O5 C16 C16 C15 1_555 1_555 6_556 1_555 141(2) no
O5 C16 C15 C16 1_555 6_556 1_555 1_555 39(2) no
O5 C16 C16 C15 1_555 6_556 1_555 1_555 -141(2) no
N1 Cd1 O1 C7 1_555 1_555 1_555 1_555 1.9(3) no
N1 Cd1 O3 C14 1_555 1_555 1_555 1_555 159.3(3) no
N1 Cd1 N8 C9 1_555 1_555 1_555 1_555 -54.5(4) no
N1 Cd1 N8 C13 1_555 1_555 1_555 1_555 122.7(4) no
N1 C2 C3 C4 1_555 1_555 1_555 1_555 -1.2(9) no
N1 C6 C5 C4 1_555 1_555 1_555 1_555 -.6(10) no
N8 Cd1 O1 C7 1_555 1_555 1_555 1_555 163.1(4) no
N8 Cd1 O3 C14 1_555 1_555 1_555 1_555 2.2(3) no
N8 Cd1 N1 C2 1_555 1_555 1_555 1_555 -45.4(5) no
N8 Cd1 N1 C6 1_555 1_555 1_555 1_555 136.3(4) no
N8 C9 C10 C11 1_555 1_555 1_555 1_555 .1(7) no
N8 C13 C12 C11 1_555 1_555 1_555 1_555 -2.3(9) no
C2 N1 C6 C5 1_555 1_555 1_555 1_555 -.3(8) no
C2 C3 C4 C5 1_555 1_555 1_555 1_555 .0(10) no
C3 C2 N1 C6 1_555 1_555 1_555 1_555 1.2(7) no
C3 C4 C5 C6 1_555 1_555 1_555 1_555 .0(10) no
C4 C3 C2 C7 1_555 1_555 1_555 1_555 177.6(6) no
C6 N1 C2 C7 1_555 1_555 1_555 1_555 -177.7(4) no
C9 N8 C13 C12 1_555 1_555 1_555 1_555 2.3(8) no
C9 C10 C11 C12 1_555 1_555 1_555 1_555 -.1(8) no
C10 C9 N8 C13 1_555 1_555 1_555 1_555 -1.2(7) no
C10 C11 C12 C13 1_555 1_555 1_555 1_555 1.2(9) no
C11 C10 C9 C14 1_555 1_555 1_555 1_555 177.9(4) no
C13 N8 C9 C14 1_555 1_555 1_555 1_555 -179.1(4) no
